data_1546070
loop_
_publ_author_name
'Marafon, Giulia'
'Menegazzo, Ileana'
'De Zotti, Marta'
'Crisma, Marco'
'Toniolo, Claudio'
'Moretto, Alessandro'

_publ_section_title
;
 Tuning morphological architectures generated through living
 supramolecular assembly of a helical foldamer end-capped with two
 complementary nucleobases.
;
_journal_name_full 'Soft matter'
_journal_paper_doi 10.1039/c7sm00764g
_journal_year 2017
_chemical_formula_moiety 'C29 H40 N6 O7, C2 H6 O'
_chemical_formula_sum 'C31 H46 N6 O8'
_chemical_formula_weight 630.74
_space_group_crystal_system monoclinic
_space_group_IT_number 14
_space_group_name_Hall '-P 2yn'
_space_group_name_H-M_alt 'P 1 21/n 1'
_symmetry_space_group_name_Hall '-P 2yn'
_symmetry_space_group_name_H-M 'P 1 21/n 1'
_atom_sites_solution_hydrogens geom
_audit_creation_method SHELXL-2014/7
_audit_update_record
;
2017-03-03 deposited with the CCDC.
2017-05-10 downloaded from the CCDC.
;
_cell_angle_alpha 90
_cell_angle_beta 98.486(4)
_cell_angle_gamma 90
_cell_formula_units_Z 4
_cell_length_a 10.7942(5)
_cell_length_b 18.8139(6)
_cell_length_c 16.8871(8)
_cell_measurement_reflns_used 8152
_cell_measurement_temperature 293(2)
_cell_measurement_theta_max 72.115
_cell_measurement_theta_min 4.560
_cell_volume 3391.9(3)
_computing_cell_refinement
;
CrysAlisPro, Agilent Technologies,
Version 1.171.36.28 (release 01-02-2013 CrysAlis171 .NET)
(compiled Feb  1 2013,16:14:44)
;
_computing_data_collection
;
CrysAlisPro, Agilent Technologies,
Version 1.171.36.28 (release 01-02-2013 CrysAlis171 .NET)
(compiled Feb  1 2013,16:14:44)
;
_computing_data_reduction
;
CrysAlisPro, Agilent Technologies,
Version 1.171.36.28 (release 01-02-2013 CrysAlis171 .NET)
(compiled Feb  1 2013,16:14:44)
;
_computing_structure_refinement 'SHELXL-2014/7 (Sheldrick, 2015)'
_computing_structure_solution 'SIR2014 (Burla et al., 2015)'
_diffrn_ambient_temperature 293(2)
_diffrn_detector_area_resol_mean 16.1274
_diffrn_measured_fraction_theta_full 1.000
_diffrn_measured_fraction_theta_max 0.986
_diffrn_measurement_device_type 'Xcalibur, Eos, Gemini'
_diffrn_measurement_method '\w scans'
_diffrn_radiation_type CuK\a
_diffrn_radiation_wavelength 1.54178
_diffrn_reflns_av_R_equivalents 0.0331
_diffrn_reflns_av_unetI/netI 0.0224
_diffrn_reflns_Laue_measured_fraction_full 1.000
_diffrn_reflns_Laue_measured_fraction_max 0.986
_diffrn_reflns_limit_h_max 13
_diffrn_reflns_limit_h_min -13
_diffrn_reflns_limit_k_max 23
_diffrn_reflns_limit_k_min -23
_diffrn_reflns_limit_l_max 19
_diffrn_reflns_limit_l_min -20
_diffrn_reflns_number 27911
_diffrn_reflns_point_group_measured_fraction_full 1.000
_diffrn_reflns_point_group_measured_fraction_max 0.986
_diffrn_reflns_theta_full 67.679
_diffrn_reflns_theta_max 72.983
_diffrn_reflns_theta_min 3.538
_diffrn_source 'Enhance (Cu) X-ray Source'
_exptl_absorpt_coefficient_mu 0.741
_exptl_absorpt_correction_T_max 1.00000
_exptl_absorpt_correction_T_min 0.48756
_exptl_absorpt_correction_type multi-scan
_exptl_absorpt_process_details
;
CrysAlisPro, Agilent Technologies,
Version 1.171.36.28 (release 01-02-2013 CrysAlis171 .NET)
(compiled Feb  1 2013,16:14:44)
Empirical absorption correction using spherical harmonics,
 implemented in SCALE3 ABSPACK scaling algorithm.
;
_exptl_crystal_colour colourless
_exptl_crystal_density_diffrn 1.235
_exptl_crystal_description irregular
_exptl_crystal_F_000 1352
_exptl_crystal_recrystallization_method 'Re-crystallisation from solvent: ethanol'
_exptl_crystal_size_max 0.500
_exptl_crystal_size_mid 0.400
_exptl_crystal_size_min 0.250
_refine_diff_density_max 0.612
_refine_diff_density_min -0.255
_refine_diff_density_rms 0.043
_refine_ls_extinction_method none
_refine_ls_goodness_of_fit_ref 1.037
_refine_ls_hydrogen_treatment constr
_refine_ls_matrix_type full
_refine_ls_number_parameters 408
_refine_ls_number_reflns 6691
_refine_ls_number_restraints 0
_refine_ls_restrained_S_all 1.037
_refine_ls_R_factor_all 0.0788
_refine_ls_R_factor_gt 0.0614
_refine_ls_shift/su_max 0.003
_refine_ls_shift/su_mean 0.000
_refine_ls_structure_factor_coef Fsqd
_refine_ls_weighting_details 'w=1/[\s^2^(Fo^2^)+(0.0973P)^2^+1.3063P] where P=(Fo^2^+2Fc^2^)/3'
_refine_ls_weighting_scheme calc
_refine_ls_wR_factor_gt 0.1748
_refine_ls_wR_factor_ref 0.1939
_reflns_Friedel_coverage 0.000
_reflns_number_gt 5033
_reflns_number_total 6691
_reflns_threshold_expression 'I > 2\s(I)'
_cod_data_source_file c7sm00764g2.cif
_cod_data_source_block mc258d
_cod_database_code 1546070
_shelx_shelxl_version_number 2014/7
_shelx_space_group_comment
;
The symmetry employed for this shelxl refinement is uniquely defined
by the following loop, which should always be used as a source of
symmetry information in preference to the above space-group names.
They are only intended as comments.
;
_shelx_estimated_absorpt_t_min 0.708
_shelx_estimated_absorpt_t_max 0.836

loop_
_space_group_symop_operation_xyz
'x, y, z'
'-x+1/2, y+1/2, -z+1/2'
'-x, -y, -z'
'x-1/2, -y-1/2, z-1/2'

loop_
_atom_site_label
_atom_site_type_symbol
_atom_site_fract_x
_atom_site_fract_y
_atom_site_fract_z
_atom_site_U_iso_or_equiv
_atom_site_adp_type
_atom_site_occupancy
_atom_site_site_symmetry_order
_atom_site_calc_flag
_atom_site_refinement_flags_posn
_atom_site_refinement_flags_adp
_atom_site_refinement_flags_occupancy
_atom_site_disorder_assembly
_atom_site_disorder_group
C01 C 0.62518(19) -0.02504(10) 0.33581(10) 0.0666(7) Uani 1 1 d G . . . .
C02 C 0.5895(2) 0.01670(10) 0.26838(12) 0.0862(9) Uani 1 1 d G . . . .
H02 H 0.5341 0.0543 0.2705 0.103 Uiso 1 1 calc R U . . .
C03 C 0.6367(3) 0.00229(13) 0.19781(11) 0.1007(11) Uani 1 1 d G . . . .
H03 H 0.6128 0.0302 0.1527 0.121 Uiso 1 1 calc R U . . .
C04 C 0.7195(2) -0.05387(15) 0.19467(13) 0.1104(13) Uani 1 1 d G . . . .
H04 H 0.7511 -0.0635 0.1475 0.132 Uiso 1 1 calc R U . . .
C05 C 0.7552(2) -0.09561(12) 0.26210(16) 0.1187(15) Uani 1 1 d G . . . .
H05 H 0.8106 -0.1332 0.2600 0.142 Uiso 1 1 calc R U . . .
C06 C 0.7080(2) -0.08119(10) 0.33267(13) 0.0976(11) Uani 1 1 d G . . . .
H06 H 0.7318 -0.1091 0.3778 0.117 Uiso 1 1 calc R U . . .
C07 C 0.5742(3) -0.01113(14) 0.41309(19) 0.0729(7) Uani 1 1 d . . . . .
H07A H 0.5066 -0.0442 0.4173 0.087 Uiso 1 1 calc R U . . .
H07B H 0.6399 -0.0199 0.4578 0.087 Uiso 1 1 calc R U . . .
OU O 0.52869(16) 0.06014(10) 0.41873(12) 0.0676(5) Uani 1 1 d . . . . .
C0 C 0.6188(2) 0.11051(13) 0.43471(14) 0.0563(5) Uani 1 1 d . . . . .
O0 O 0.72908(17) 0.09678(10) 0.45383(11) 0.0652(4) Uani 1 1 d . . . . .
N1 N 0.57026(19) 0.17582(11) 0.42632(13) 0.0590(5) Uani 1 1 d . . . . .
H1 H 0.4906 0.1812 0.4143 0.071 Uiso 1 1 calc R U . . .
C1A C 0.6518(2) 0.23837(13) 0.43740(14) 0.0562(5) Uani 1 1 d . . . . .
C1B1 C 0.5697(3) 0.30444(15) 0.43302(18) 0.0724(7) Uani 1 1 d . . . . .
H1B1 H 0.5234 0.3087 0.3802 0.109 Uiso 1 1 calc R U . . .
H1B2 H 0.6214 0.3457 0.4449 0.109 Uiso 1 1 calc R U . . .
H1B3 H 0.5124 0.3006 0.4713 0.109 Uiso 1 1 calc R U . . .
C1B2 C 0.7335(3) 0.24061(16) 0.37107(16) 0.0693(7) Uani 1 1 d . . . . .
H1B4 H 0.7878 0.1999 0.3755 0.104 Uiso 1 1 calc R U . . .
H1B5 H 0.7830 0.2832 0.3761 0.104 Uiso 1 1 calc R U . . .
H1B6 H 0.6811 0.2401 0.3199 0.104 Uiso 1 1 calc R U . . .
C1 C 0.7249(2) 0.23489(11) 0.52324(14) 0.0522(5) Uani 1 1 d . . . . .
O1 O 0.67025(16) 0.21947(10) 0.57978(10) 0.0660(5) Uani 1 1 d . . . . .
N2 N 0.84649(18) 0.24980(10) 0.53350(12) 0.0542(5) Uani 1 1 d . . . . .
H2 H 0.8816 0.2583 0.4920 0.065 Uiso 1 1 calc R U . . .
C2A C 0.9239(2) 0.25247(12) 0.61307(14) 0.0567(6) Uani 1 1 d . . . . .
C2B1 C 0.8835(4) 0.31398(14) 0.66301(19) 0.0830(9) Uani 1 1 d . . . . .
H2B1 H 0.8902 0.3580 0.6352 0.125 Uiso 1 1 calc R U . . .
H2B2 H 0.9367 0.3155 0.7138 0.125 Uiso 1 1 calc R U . . .
H2B3 H 0.7983 0.3070 0.6713 0.125 Uiso 1 1 calc R U . . .
C2B2 C 1.0588(3) 0.2622(2) 0.5998(2) 0.0908(11) Uani 1 1 d . . . . .
H2B4 H 1.0817 0.2245 0.5665 0.136 Uiso 1 1 calc R U . . .
H2B5 H 1.1126 0.2613 0.6504 0.136 Uiso 1 1 calc R U . . .
H2B6 H 1.0675 0.3070 0.5740 0.136 Uiso 1 1 calc R U . . .
C2 C 0.9187(2) 0.18155(11) 0.65897(13) 0.0490(5) Uani 1 1 d . . . . .
O2 O 0.94083(17) 0.18132(9) 0.73175(10) 0.0613(4) Uani 1 1 d . . . . .
N3 N 0.9013(2) 0.12301(10) 0.61480(12) 0.0572(5) Uani 1 1 d . . . . .
H3 H 0.8887 0.1272 0.5635 0.069 Uiso 1 1 calc R U . . .
C31 C 0.9025(2) 0.05187(11) 0.64934(14) 0.0542(5) Uani 1 1 d . . . . .
H31 H 0.9533 0.0527 0.7025 0.065 Uiso 1 1 calc R U . . .
C32 C 0.9622(3) 0.00148(14) 0.59632(19) 0.0706(7) Uani 1 1 d . . . . .
H32A H 1.0471 0.0169 0.5934 0.085 Uiso 1 1 calc R U . . .
H32B H 0.9156 0.0027 0.5426 0.085 Uiso 1 1 calc R U . . .
C33 C 0.9648(3) -0.07467(14) 0.6281(2) 0.0763(8) Uani 1 1 d . . . . .
H33A H 0.9986 -0.1060 0.5910 0.092 Uiso 1 1 calc R U . . .
H33B H 1.0194 -0.0770 0.6791 0.092 Uiso 1 1 calc R U . . .
C34 C 0.8355(3) -0.09979(12) 0.63883(15) 0.0620(6) Uani 1 1 d . . . . .
H34 H 0.7840 -0.1016 0.5859 0.074 Uiso 1 1 calc R U . . .
C35 C 0.7741(3) -0.04922(13) 0.69051(17) 0.0640(6) Uani 1 1 d . . . . .
H35A H 0.8196 -0.0499 0.7445 0.077 Uiso 1 1 calc R U . . .
H35B H 0.6890 -0.0648 0.6928 0.077 Uiso 1 1 calc R U . . .
C36 C 0.7718(2) 0.02667(13) 0.65775(16) 0.0598(6) Uani 1 1 d . . . . .
H36A H 0.7194 0.0283 0.6059 0.072 Uiso 1 1 calc R U . . .
H36B H 0.7357 0.0582 0.6936 0.072 Uiso 1 1 calc R U . . .
N4 N 0.8426(2) -0.17149(10) 0.67231(14) 0.0696(6) Uani 1 1 d . . . . .
H4 H 0.8863 -0.1776 0.7187 0.084 Uiso 1 1 calc R U . . .
C37 C 0.7867(2) -0.22744(12) 0.63636(16) 0.0573(6) Uani 1 1 d . . . . .
O4 O 0.7161(2) -0.22605(10) 0.57285(14) 0.0797(6) Uani 1 1 d . . . . .
C38 C 0.8130(3) -0.29589(12) 0.68458(16) 0.0622(6) Uani 1 1 d . . . . .
H38A H 0.8928 -0.2916 0.7191 0.075 Uiso 1 1 calc R U . . .
H38B H 0.7487 -0.3024 0.7184 0.075 Uiso 1 1 calc R U . . .
N1T N 0.81590(19) -0.35823(9) 0.63346(12) 0.0558(5) Uani 1 1 d . . . . .
C39 C 0.9168(2) -0.36443(12) 0.59225(15) 0.0554(5) Uani 1 1 d . . . . .
O2T O 0.99495(18) -0.31819(9) 0.59237(12) 0.0695(5) Uani 1 1 d . . . . .
N3T N 0.92107(19) -0.42739(10) 0.55164(13) 0.0578(5) Uani 1 1 d . . . . .
H3T H 0.9829 -0.4328 0.5254 0.069 Uiso 1 1 calc R U . . .
C40 C 0.8375(2) -0.48261(12) 0.54830(14) 0.0547(5) Uani 1 1 d . . . . .
O4T O 0.85626(18) -0.53801(9) 0.51321(12) 0.0712(5) Uani 1 1 d . . . . .
C41 C 0.7296(2) -0.47054(11) 0.58843(14) 0.0520(5) Uani 1 1 d . . . . .
C42 C 0.7256(2) -0.40954(11) 0.62914(14) 0.0524(5) Uani 1 1 d . . . . .
H42 H 0.6575 -0.4017 0.6559 0.063 Uiso 1 1 calc R U . . .
C43 C 0.6304(3) -0.52656(14) 0.58293(18) 0.0663(6) Uani 1 1 d . . . . .
H43A H 0.5629 -0.5104 0.6095 0.099 Uiso 1 1 calc R U . . .
H43B H 0.6652 -0.5693 0.6081 0.099 Uiso 1 1 calc R U . . .
H43C H 0.5995 -0.5360 0.5277 0.099 Uiso 1 1 calc R U . . .
O1E O 0.5242(3) 0.30041(17) 0.66799(16) 0.1122(9) Uani 1 1 d . . . . .
H1OE H 0.5587 0.2718 0.6418 0.168 Uiso 1 1 calc R U . . .
C1E C 0.3955(4) 0.2982(3) 0.6435(4) 0.1312(17) Uani 1 1 d . . . . .
H1E1 H 0.3534 0.2894 0.6895 0.157 Uiso 0.65 1 calc R U P A 1
H1E2 H 0.3756 0.2592 0.6061 0.157 Uiso 0.65 1 calc R U P A 1
H1E3 H 0.3590 0.2584 0.6684 0.157 Uiso 0.35 1 calc R U P B 2
H1E4 H 0.3773 0.2927 0.5858 0.157 Uiso 0.35 1 calc R U P B 2
C2E C 0.3505(6) 0.3638(4) 0.6059(6) 0.113(2) Uani 0.65 1 d . . P C 1
H2E1 H 0.3988 0.4027 0.6309 0.169 Uiso 0.65 1 calc R U P C 1
H2E2 H 0.2640 0.3702 0.6115 0.169 Uiso 0.65 1 calc R U P C 1
H2E3 H 0.3586 0.3622 0.5500 0.169 Uiso 0.65 1 calc R U P C 1
C2E' C 0.3445(13) 0.3642(9) 0.6677(12) 0.126(5) Uani 0.35 1 d . . P C 2
H2E4 H 0.3561 0.3670 0.7251 0.189 Uiso 0.35 1 calc R U P C 2
H2E5 H 0.2567 0.3664 0.6474 0.189 Uiso 0.35 1 calc R U P C 2
H2E6 H 0.3868 0.4033 0.6467 0.189 Uiso 0.35 1 calc R U P C 2

loop_
_atom_site_aniso_label
_atom_site_aniso_U_11
_atom_site_aniso_U_22
_atom_site_aniso_U_33
_atom_site_aniso_U_23
_atom_site_aniso_U_13
_atom_site_aniso_U_12
C01 0.0674(15) 0.0532(13) 0.0755(17) -0.0126(12) -0.0011(13) -0.0060(11)
C02 0.099(2) 0.0774(19) 0.084(2) -0.0018(16) 0.0186(18) 0.0161(17)
C03 0.124(3) 0.098(3) 0.081(2) -0.0109(19) 0.021(2) 0.007(2)
C04 0.119(3) 0.117(3) 0.096(3) -0.042(2) 0.023(2) 0.007(3)
C05 0.119(3) 0.108(3) 0.125(3) -0.044(3) 0.001(3) 0.040(2)
C06 0.116(3) 0.075(2) 0.095(2) -0.0180(18) -0.008(2) 0.0234(19)
C07 0.0797(18) 0.0567(14) 0.0822(19) 0.0021(13) 0.0118(14) -0.0094(13)
OU 0.0663(10) 0.0606(10) 0.0766(12) -0.0100(8) 0.0127(9) -0.0104(8)
C0 0.0605(14) 0.0606(13) 0.0480(12) -0.0033(10) 0.0088(10) -0.0088(11)
O0 0.0644(10) 0.0609(10) 0.0676(11) -0.0012(8) 0.0006(8) -0.0012(8)
N1 0.0530(10) 0.0583(11) 0.0634(12) 0.0003(9) 0.0013(9) -0.0044(9)
C1A 0.0595(13) 0.0533(12) 0.0540(13) 0.0049(10) 0.0028(10) -0.0045(10)
C1B1 0.0778(17) 0.0599(15) 0.0748(18) 0.0067(13) -0.0042(14) 0.0050(13)
C1B2 0.0772(17) 0.0779(17) 0.0519(14) 0.0084(12) 0.0065(12) -0.0106(14)
C1 0.0607(13) 0.0444(11) 0.0511(12) 0.0033(9) 0.0069(10) -0.0013(9)
O1 0.0653(10) 0.0783(12) 0.0553(10) 0.0055(8) 0.0119(8) -0.0050(9)
N2 0.0607(11) 0.0515(10) 0.0491(10) 0.0090(8) 0.0039(8) -0.0099(8)
C2A 0.0650(14) 0.0474(12) 0.0544(13) 0.0061(10) -0.0018(10) -0.0127(10)
C2B1 0.125(3) 0.0428(13) 0.0725(18) -0.0027(12) -0.0146(17) -0.0045(14)
C2B2 0.0672(17) 0.108(2) 0.090(2) 0.0374(19) -0.0095(15) -0.0338(17)
C2 0.0520(11) 0.0456(11) 0.0489(12) 0.0019(9) 0.0066(9) -0.0030(9)
O2 0.0837(11) 0.0516(9) 0.0474(9) -0.0003(7) 0.0055(8) 0.0004(8)
N3 0.0808(13) 0.0444(10) 0.0452(10) 0.0024(8) 0.0052(9) -0.0033(9)
C31 0.0700(14) 0.0417(11) 0.0498(12) 0.0009(9) 0.0054(10) -0.0004(10)
C32 0.0806(17) 0.0533(14) 0.0844(19) 0.0006(12) 0.0338(15) -0.0009(12)
C33 0.0888(19) 0.0487(13) 0.097(2) -0.0026(13) 0.0339(17) 0.0111(13)
C34 0.0871(17) 0.0414(11) 0.0554(13) -0.0003(10) 0.0034(12) -0.0043(11)
C35 0.0729(15) 0.0541(13) 0.0675(15) 0.0066(11) 0.0186(12) -0.0030(11)
C36 0.0712(15) 0.0496(12) 0.0606(14) 0.0018(10) 0.0161(12) 0.0051(11)
N4 0.0996(17) 0.0431(10) 0.0617(13) 0.0017(9) -0.0032(11) -0.0067(10)
C37 0.0651(14) 0.0428(11) 0.0658(15) -0.0044(10) 0.0157(12) -0.0020(10)
O4 0.0916(14) 0.0536(10) 0.0869(14) -0.0003(9) -0.0096(11) -0.0080(9)
C38 0.0837(17) 0.0417(11) 0.0656(15) -0.0037(10) 0.0258(13) -0.0021(11)
N1T 0.0713(12) 0.0380(9) 0.0632(12) -0.0004(8) 0.0262(10) -0.0011(8)
C39 0.0641(13) 0.0431(11) 0.0614(14) 0.0047(10) 0.0175(11) -0.0013(10)
O2T 0.0743(11) 0.0523(9) 0.0864(13) -0.0037(8) 0.0270(10) -0.0126(8)
N3T 0.0647(12) 0.0469(10) 0.0670(12) -0.0012(9) 0.0272(10) 0.0003(8)
C40 0.0668(14) 0.0450(11) 0.0546(13) 0.0027(9) 0.0169(11) 0.0013(10)
O4T 0.0865(12) 0.0497(9) 0.0836(13) -0.0138(8) 0.0334(10) -0.0033(8)
C41 0.0596(12) 0.0435(11) 0.0537(12) 0.0056(9) 0.0113(10) 0.0012(9)
C42 0.0591(12) 0.0446(11) 0.0568(13) 0.0080(9) 0.0191(10) 0.0044(9)
C43 0.0696(15) 0.0551(13) 0.0753(17) -0.0002(12) 0.0148(13) -0.0064(12)
O1E 0.0983(17) 0.144(2) 0.0890(17) -0.0194(16) -0.0042(13) 0.0217(16)
C1E 0.085(3) 0.131(4) 0.177(5) 0.015(4) 0.016(3) -0.001(3)
C2E 0.079(4) 0.115(5) 0.144(6) 0.019(5) 0.014(4) -0.013(3)
C2E' 0.090(8) 0.141(12) 0.149(13) -0.039(11) 0.024(9) -0.006(8)

loop_
_atom_type_symbol
_atom_type_description
_atom_type_scat_dispersion_real
_atom_type_scat_dispersion_imag
_atom_type_scat_source
C C 0.0181 0.0091 'International Tables Vol C Tables 4.2.6.8 and 6.1.1.4'
H H 0.0000 0.0000 'International Tables Vol C Tables 4.2.6.8 and 6.1.1.4'
N N 0.0311 0.0180 'International Tables Vol C Tables 4.2.6.8 and 6.1.1.4'
O O 0.0492 0.0322 'International Tables Vol C Tables 4.2.6.8 and 6.1.1.4'

loop_
_geom_angle_atom_site_label_1
_geom_angle_atom_site_label_2
_geom_angle_atom_site_label_3
_geom_angle
C02 C01 C06 120.0
C02 C01 C07 121.16(17)
C06 C01 C07 118.84(17)
C01 C02 C03 120.0
C04 C03 C02 120.0
C03 C04 C05 120.0
C04 C05 C06 120.0
C05 C06 C01 120.0
OU C07 C01 113.0(2)
C0 OU C07 115.0(2)
O0 C0 N1 125.3(2)
O0 C0 OU 123.4(2)
N1 C0 OU 111.3(2)
C0 N1 C1A 120.4(2)
N1 C1A C1B1 108.3(2)
N1 C1A C1B2 109.3(2)
C1B1 C1A C1B2 109.7(2)
N1 C1A C1 107.44(18)
C1B1 C1A C1 107.0(2)
C1B2 C1A C1 114.8(2)
O1 C1 N2 121.8(2)
O1 C1 C1A 120.1(2)
N2 C1 C1A 118.1(2)
C1 N2 C2A 122.8(2)
N2 C2A C2B2 107.2(2)
N2 C2A C2B1 111.0(2)
C2B2 C2A C2B1 110.3(3)
N2 C2A C2 111.68(18)
C2B2 C2A C2 106.5(2)
C2B1 C2A C2 109.9(2)
O2 C2 N3 123.7(2)
O2 C2 C2A 119.5(2)
N3 C2 C2A 116.50(19)
C2 N3 C31 122.96(19)
N3 C31 C32 108.5(2)
N3 C31 C36 111.8(2)
C32 C31 C36 110.1(2)
C31 C32 C33 111.5(2)
C34 C33 C32 111.5(2)
N4 C34 C35 111.2(2)
N4 C34 C33 109.8(2)
C35 C34 C33 111.4(2)
C34 C35 C36 111.4(2)
C31 C36 C35 111.1(2)
C37 N4 C34 124.5(2)
O4 C37 N4 124.9(2)
O4 C37 C38 121.9(2)
N4 C37 C38 113.1(2)
N1T C38 C37 112.4(2)
C42 N1T C39 121.53(19)
C42 N1T C38 121.45(19)
C39 N1T C38 117.0(2)
O2T C39 N3T 123.1(2)
O2T C39 N1T 122.6(2)
N3T C39 N1T 114.31(19)
C40 N3T C39 127.14(19)
O4T C40 N3T 120.5(2)
O4T C40 C41 124.0(2)
N3T C40 C41 115.5(2)
C42 C41 C40 117.6(2)
C42 C41 C43 123.9(2)
C40 C41 C43 118.5(2)
C41 C42 N1T 123.7(2)
O1E C1E C2E 111.2(4)
O1E C1E C2E' 107.2(7)

loop_
_geom_bond_atom_site_label_1
_geom_bond_atom_site_label_2
_geom_bond_distance
C01 C02 1.3900
C01 C06 1.3900
C01 C07 1.512(3)
C02 C03 1.3900
C03 C04 1.3900
C04 C05 1.3900
C05 C06 1.3900
C07 OU 1.436(3)
OU C0 1.357(3)
C0 O0 1.214(3)
C0 N1 1.335(3)
N1 C1A 1.465(3)
C1A C1B1 1.522(4)
C1A C1B2 1.525(4)
C1A C1 1.546(3)
C1 O1 1.229(3)
C1 N2 1.328(3)
N2 C2A 1.475(3)
C2A C2B2 1.518(4)
C2A C2B1 1.532(4)
C2A C2 1.548(3)
C2 O2 1.217(3)
C2 N3 1.328(3)
N3 C31 1.459(3)
C31 C32 1.512(3)
C31 C36 1.515(3)
C32 C33 1.529(4)
C33 C34 1.509(4)
C34 N4 1.460(3)
C34 C35 1.509(4)
C35 C36 1.530(3)
N4 C37 1.316(3)
C37 O4 1.221(3)
C37 C38 1.528(3)
C38 N1T 1.459(3)
N1T C42 1.366(3)
N1T C39 1.381(3)
C39 O2T 1.212(3)
C39 N3T 1.373(3)
N3T C40 1.371(3)
C40 O4T 1.230(3)
C40 C41 1.449(3)
C41 C42 1.342(3)
C41 C43 1.495(3)
O1E C1E 1.391(5)
C1E C2E 1.440(8)
C1E C2E' 1.443(15)

loop_
_geom_hbond_atom_site_label_D
_geom_hbond_atom_site_label_H
_geom_hbond_atom_site_label_A
_geom_hbond_distance_DH
_geom_hbond_distance_HA
_geom_hbond_distance_DA
_geom_hbond_angle_DHA
_geom_hbond_site_symmetry_A
N3 H3 O0 0.86 2.41 3.098(3) 137.9 .
N1 H1 O4 0.86 2.42 3.234(3) 157.1 3_656
C1B2 H1B5 O2T 0.96 2.47 3.251(3) 138.8 3_756
N2 H2 O2T 0.86 2.37 3.190(3) 158.6 3_756
N3T H3T O4T 0.86 2.02 2.860(3) 165.6 3_746
O1E H1OE O1 0.82 1.97 2.778(3) 167.3 .
N4 H4 O1E 0.86 2.05 2.911(3) 173.8 2_646

loop_
_geom_torsion_atom_site_label_1
_geom_torsion_atom_site_label_2
_geom_torsion_atom_site_label_3
_geom_torsion_atom_site_label_4
_geom_torsion
C06 C01 C02 C03 0.0
C07 C01 C02 C03 -179.3(2)
C01 C02 C03 C04 0.0
C02 C03 C04 C05 0.0
C03 C04 C05 C06 0.0
C04 C05 C06 C01 0.0
C02 C01 C06 C05 0.0
C07 C01 C06 C05 179.3(2)
C02 C01 C07 OU -21.8(3)
C06 C01 C07 OU 158.87(18)
C01 C07 OU C0 -75.1(3)
C07 OU C0 O0 -9.8(3)
C07 OU C0 N1 170.0(2)
O0 C0 N1 C1A 2.4(4)
OU C0 N1 C1A -177.4(2)
C0 N1 C1A C1B1 -174.0(2)
C0 N1 C1A C1B2 66.5(3)
C0 N1 C1A C1 -58.6(3)
N1 C1A C1 O1 -44.5(3)
C1B1 C1A C1 O1 71.7(3)
C1B2 C1A C1 O1 -166.2(2)
N1 C1A C1 N2 136.3(2)
C1B1 C1A C1 N2 -107.5(2)
C1B2 C1A C1 N2 14.6(3)
O1 C1 N2 C2A -3.0(3)
C1A C1 N2 C2A 176.1(2)
C1 N2 C2A C2B2 173.4(2)
C1 N2 C2A C2B1 -66.0(3)
C1 N2 C2A C2 57.0(3)
N2 C2A C2 O2 -156.0(2)
C2B2 C2A C2 O2 87.3(3)
C2B1 C2A C2 O2 -32.3(3)
N2 C2A C2 N3 30.1(3)
C2B2 C2A C2 N3 -86.6(3)
C2B1 C2A C2 N3 153.8(2)
O2 C2 N3 C31 2.2(4)
C2A C2 N3 C31 175.8(2)
C2 N3 C31 C32 -143.8(2)
C2 N3 C31 C36 94.5(3)
N3 C31 C32 C33 -179.0(2)
C36 C31 C32 C33 -56.4(3)
C31 C32 C33 C34 55.4(3)
C32 C33 C34 N4 -177.7(2)
C32 C33 C34 C35 -54.1(3)
N4 C34 C35 C36 177.4(2)
C33 C34 C35 C36 54.6(3)
N3 C31 C36 C35 177.5(2)
C32 C31 C36 C35 56.7(3)
C34 C35 C36 C31 -56.2(3)
C35 C34 N4 C37 117.6(3)
C33 C34 N4 C37 -118.7(3)
C34 N4 C37 O4 -4.6(5)
C34 N4 C37 C38 178.7(2)
O4 C37 C38 N1T 35.6(4)
N4 C37 C38 N1T -147.6(2)
C37 C38 N1T C42 -111.9(3)
C37 C38 N1T C39 70.7(3)
C42 N1T C39 O2T 176.6(2)
C38 N1T C39 O2T -6.0(4)
C42 N1T C39 N3T -3.7(3)
C38 N1T C39 N3T 173.8(2)
O2T C39 N3T C40 179.7(3)
N1T C39 N3T C40 0.0(4)
C39 N3T C40 O4T -175.8(2)
C39 N3T C40 C41 4.0(4)
O4T C40 C41 C42 175.4(2)
N3T C40 C41 C42 -4.4(3)
O4T C40 C41 C43 -4.0(4)
N3T C40 C41 C43 176.2(2)
C40 C41 C42 N1T 1.2(4)
C43 C41 C42 N1T -179.4(2)
C39 N1T C42 C41 3.1(4)
C38 N1T C42 C41 -174.2(2)
